data_2018611
loop_
_publ_author_name
'Batsanov, Andrei S.'
'Howard, Judith A. K.'
'Wu, Na'
'Yang, Zhen'
'Marder, Todd B.'

_publ_section_title
;
 An irreversible phase transition in
 1-<i>n</i>-butylindeno[2,1-<i>c</i>]pyran-3,9-dione
;
_journal_coeditor_code EM3055
_journal_issue 10
_journal_name_full 'Acta Crystallographica Section C'
_journal_page_first o413
_journal_page_last o416
_journal_paper_doi 10.1107/S010827011203805X
_journal_volume 68
_journal_year 2012
_chemical_formula_iupac 'C16 H14 O3'
_chemical_formula_moiety 'C16 H14 O3'
_chemical_formula_sum 'C16 H14 O3'
_chemical_formula_weight 254.27
_chemical_melting_point 373.7(5)
_chemical_name_systematic
;
1-<i>n</i>-Butylindeno[2,1-<i>c</i>]pyran-3,9-dione
;
_space_group_crystal_system triclinic
_space_group_IT_number 2
_space_group_name_Hall '-P 1'
_space_group_name_H-M_alt 'P -1'
_symmetry_space_group_name_Hall '-P 1'
_symmetry_space_group_name_H-M 'P -1'
_atom_sites_solution_hydrogens geom
_atom_sites_solution_primary direct
_atom_sites_solution_secondary difmap
_audit_creation_method
;
Olex2 1.1-beta (compiled 2011.08.31 svn.r1945, GUI svn.r3824)
;
_cell_angle_alpha 82.481(5)
_cell_angle_beta 88.127(7)
_cell_angle_gamma 78.604(6)
_cell_formula_units_Z 2
_cell_length_a 4.6539(6)
_cell_length_b 10.1800(12)
_cell_length_c 14.3718(17)
_cell_measurement_reflns_used 1209
_cell_measurement_temperature 293
_cell_measurement_theta_max 21.85
_cell_measurement_theta_min 2.35
_cell_volume 661.71(14)
_computing_cell_refinement 'SAINT (Bruker, 2008)'
_computing_data_collection 'SMART (Bruker, 2001)'
_computing_data_reduction 'SAINT (Bruker, 2008)'
_computing_molecular_graphics 'OLEX2 (Dolomanov <i>et al.</i>, 2009)'
_computing_publication_material 'OLEX2 (Dolomanov <i>et al.</i>, 2009)'
_computing_structure_refinement 'SHELXL97 (Sheldrick, 2008)'
_computing_structure_solution 'SHELXS97 (Sheldrick, 2008)'
_diffrn_ambient_temperature 293
_diffrn_detector_area_resol_mean 5.6
_diffrn_measured_fraction_theta_full 1.000
_diffrn_measured_fraction_theta_max 1.000
_diffrn_measurement_device 'three-circle diffractometer'
_diffrn_measurement_device_type 'Bruker SMART CCD 6000 area-detector'
_diffrn_measurement_method \w
_diffrn_radiation_monochromator graphite
_diffrn_radiation_type MoK\a
_diffrn_radiation_wavelength 0.71073
_diffrn_reflns_av_R_equivalents 0.0627
_diffrn_reflns_limit_h_max 5
_diffrn_reflns_limit_h_min -5
_diffrn_reflns_limit_k_max 12
_diffrn_reflns_limit_k_min -12
_diffrn_reflns_limit_l_max 17
_diffrn_reflns_limit_l_min -16
_diffrn_reflns_number 5329
_diffrn_reflns_theta_full 25.00
_diffrn_reflns_theta_max 25.00
_diffrn_reflns_theta_min 1.43
_diffrn_standards_number 0
_exptl_absorpt_coefficient_mu 0.088
_exptl_absorpt_correction_type none
_exptl_crystal_colour colourless
_exptl_crystal_density_diffrn 1.276
_exptl_crystal_density_method 'not measured'
_exptl_crystal_description plate
_exptl_crystal_F_000 268
_exptl_crystal_size_max 0.22
_exptl_crystal_size_mid 0.18
_exptl_crystal_size_min 0.06
_refine_diff_density_max 0.102
_refine_diff_density_min -0.138
_refine_ls_extinction_method none
_refine_ls_goodness_of_fit_ref 0.840
_refine_ls_hydrogen_treatment constr
_refine_ls_matrix_type full
_refine_ls_number_parameters 185
_refine_ls_number_reflns 2336
_refine_ls_number_restraints 15
_refine_ls_restrained_S_all 0.841
_refine_ls_R_factor_all 0.1056
_refine_ls_R_factor_gt 0.0410
_refine_ls_shift/su_max 0.000
_refine_ls_shift/su_mean 0.000
_refine_ls_structure_factor_coef Fsqd
_refine_ls_weighting_details 'calc w = 1/[\s^2^(Fo^2^)+(0.0525P)^2^] where P=(Fo^2^+2Fc^2^)/3'
_refine_ls_weighting_scheme calc
_refine_ls_wR_factor_gt 0.0910
_refine_ls_wR_factor_ref 0.1099
_reflns_number_gt 1137
_reflns_number_total 2336
_reflns_threshold_expression I>2\s(I)
_cod_data_source_file em3055.cif
_cod_data_source_block aI
_cod_database_code 2018611
_cod_database_fobs_code 2018611

loop_
_space_group_symop_id
_space_group_symop_operation_xyz
1 'x, y, z'
2 '-x, -y, -z'

loop_
_atom_site_type_symbol
_atom_site_label
_atom_site_fract_x
_atom_site_fract_y
_atom_site_fract_z
_atom_site_U_iso_or_equiv
_atom_site_adp_type
_atom_site_calc_flag
_atom_site_refinement_flags
_atom_site_occupancy
_atom_site_symmetry_multiplicity
_atom_site_disorder_assembly
_atom_site_disorder_group
O O1 0.3523(3) 0.63740(14) 0.18082(11) 0.0659(4) Uani d . 1 1 . .
O O2 0.0149(4) 0.66916(15) 0.07167(11) 0.0808(5) Uani d . 1 1 . .
O O3 1.0635(4) 0.33233(18) 0.32844(13) 0.0944(6) Uani d . 1 1 . .
C C1 0.2122(5) 0.5888(2) 0.11157(16) 0.0613(6) Uani d . 1 1 . .
C C2 0.3168(4) 0.4515(2) 0.09622(15) 0.0605(6) Uani d . 1 1 . .
H H2 0.2333 0.4150 0.0502 0.073 Uiso d R 1 1 . .
C C3 0.5361(4) 0.3755(2) 0.14912(15) 0.0553(6) Uani d . 1 1 . .
C C4 0.6816(5) 0.2336(2) 0.15088(16) 0.0614(6) Uani d . 1 1 . .
C C5 0.6375(6) 0.1373(2) 0.09593(19) 0.0799(7) Uani d . 1 1 . .
H H5 0.4982 0.1580 0.0485 0.096 Uiso d R 1 1 . .
C C6 0.8076(7) 0.0090(3) 0.1137(2) 0.0988(9) Uani d . 1 1 . .
H H6 0.7813 -0.0574 0.0779 0.119 Uiso d R 1 1 . .
C C7 1.0139(7) -0.0220(3) 0.1830(3) 0.1012(10) Uani d . 1 1 . .
H H7 1.1254 -0.1090 0.1930 0.121 Uiso d R 1 1 . .
C C8 1.0608(6) 0.0730(3) 0.2379(2) 0.0909(8) Uani d . 1 1 . .
H H8 1.2000 0.0510 0.2853 0.109 Uiso d R 1 1 . .
C C9 0.8918(5) 0.2016(2) 0.22028(17) 0.0677(6) Uani d . 1 1 . .
C C10 0.8990(5) 0.3235(2) 0.26654(18) 0.0681(6) Uani d . 1 1 . .
C C11 0.6686(4) 0.4301(2) 0.21968(15) 0.0552(6) Uani d . 1 1 . .
C C12 0.5754(4) 0.5593(2) 0.23414(16) 0.0598(6) Uani d . 1 1 A .
C C13 0.6839(5) 0.6342(2) 0.30300(17) 0.0765(7) Uani d D 1 1 . .
H H133 0.6784 0.7272 0.2762 0.092 Uiso d PR 0.281(4) 1 A 2
H H134 0.8847 0.5931 0.3200 0.092 Uiso d PR 0.281(4) 1 A 2
H H131 0.7652 0.7070 0.2684 0.092 Uiso d PR 0.719(4) 1 A 1
H H132 0.8433 0.5735 0.3376 0.092 Uiso d PR 0.719(4) 1 A 1
C C14A 0.4626(7) 0.6900(4) 0.3742(2) 0.0757(12) Uani d PD 0.719(4) 1 A 1
H H141 0.3919 0.6172 0.4127 0.091 Uiso d PR 0.719(4) 1 A 1
H H142 0.2963 0.7466 0.3405 0.091 Uiso d PR 0.719(4) 1 A 1
C C15A 0.5944(8) 0.7680(6) 0.4391(3) 0.0920(15) Uani d PD 0.719(4) 1 A 1
H H151 0.7571 0.7075 0.4721 0.110 Uiso d PR 0.719(4) 1 A 1
H H152 0.6705 0.8404 0.4020 0.110 Uiso d PR 0.719(4) 1 A 1
C C16A 0.3720(10) 0.8233(5) 0.5098(3) 0.1216(19) Uani d PD 0.719(4) 1 A 1
H H161 0.2142 0.8916 0.4823 0.182 Uiso d PR 0.719(4) 1 A 1
H H162 0.4632 0.8585 0.5576 0.182 Uiso d PR 0.719(4) 1 A 1
H H163 0.2961 0.7459 0.5375 0.182 Uiso d PR 0.719(4) 1 A 1
C C14B 0.501(2) 0.6185(11) 0.3917(4) 0.0757(12) Uani d PD 0.281(4) 1 A 2
H H143 0.4911 0.5248 0.4124 0.091 Uiso d PR 0.281(4) 1 A 2
H H144 0.3045 0.6656 0.3736 0.091 Uiso d PR 0.281(4) 1 A 2
C C15B 0.570(3) 0.6772(10) 0.4781(7) 0.0920(15) Uani d PD 0.281(4) 1 A 2
H H153 0.4297 0.6567 0.5265 0.110 Uiso d PR 0.281(4) 1 A 2
H H154 0.7645 0.6354 0.5013 0.110 Uiso d PR 0.281(4) 1 A 2
C C16B 0.537(4) 0.8293(11) 0.4678(15) 0.147(7) Uiso d PD 0.281(4) 1 A 2
H H164 0.6907 0.8560 0.4279 0.220 Uiso calc PR 0.281(4) 1 A 2
H H165 0.5503 0.8576 0.5285 0.220 Uiso calc PR 0.281(4) 1 A 2
H H166 0.3505 0.8708 0.4407 0.220 Uiso calc PR 0.281(4) 1 A 2

loop_
_atom_site_aniso_label
_atom_site_aniso_U_11
_atom_site_aniso_U_22
_atom_site_aniso_U_33
_atom_site_aniso_U_12
_atom_site_aniso_U_13
_atom_site_aniso_U_23
O1 0.0630(9) 0.0575(9) 0.0773(11) -0.0027(8) -0.0093(8) -0.0207(8)
O2 0.0874(11) 0.0648(11) 0.0820(12) 0.0083(9) -0.0221(10) -0.0095(9)
O3 0.0820(12) 0.1039(13) 0.0927(14) -0.0030(10) -0.0290(11) -0.0117(11)
C1 0.0664(15) 0.0596(15) 0.0572(15) -0.0072(13) -0.0026(12) -0.0116(12)
C2 0.0702(14) 0.0562(14) 0.0561(14) -0.0095(12) -0.0045(12) -0.0138(12)
C3 0.0576(13) 0.0526(13) 0.0555(14) -0.0098(11) 0.0046(12) -0.0085(11)
C4 0.0665(15) 0.0519(14) 0.0650(16) -0.0088(12) 0.0083(13) -0.0106(12)
C5 0.0925(18) 0.0610(16) 0.0875(19) -0.0121(14) 0.0057(15) -0.0202(14)
C6 0.111(2) 0.0602(18) 0.125(3) -0.0116(17) 0.022(2) -0.0265(17)
C7 0.102(2) 0.0570(18) 0.134(3) 0.0024(16) 0.017(2) -0.0070(19)
C8 0.0825(18) 0.0688(18) 0.108(2) 0.0075(15) -0.0015(16) 0.0048(16)
C9 0.0661(14) 0.0552(15) 0.0766(17) -0.0044(12) 0.0069(13) -0.0029(13)
C10 0.0596(15) 0.0760(16) 0.0660(17) -0.0092(13) -0.0048(13) -0.0039(14)
C11 0.0526(12) 0.0551(14) 0.0573(14) -0.0069(11) -0.0002(11) -0.0111(11)
C12 0.0497(12) 0.0667(15) 0.0656(16) -0.0122(12) -0.0019(12) -0.0162(13)
C13 0.0616(14) 0.0807(16) 0.0917(19) -0.0108(13) -0.0077(14) -0.0307(15)
C14A 0.0694(19) 0.081(3) 0.077(2) 0.001(2) -0.0139(17) -0.035(2)
C15A 0.081(2) 0.126(4) 0.082(3) -0.030(3) -0.005(2) -0.042(3)
C16A 0.109(3) 0.180(5) 0.097(3) -0.047(3) 0.015(3) -0.070(3)
C14B 0.0694(19) 0.081(3) 0.077(2) 0.001(2) -0.0139(17) -0.035(2)
C15B 0.081(2) 0.126(4) 0.082(3) -0.030(3) -0.005(2) -0.042(3)

loop_
_atom_type_symbol
_atom_type_description
_atom_type_scat_dispersion_real
_atom_type_scat_dispersion_imag
_atom_type_scat_source
C C 0.0033 0.0016 'International Tables Vol C Tables 4.2.6.8 and 6.1.1.4'
H H 0.0000 0.0000 'International Tables Vol C Tables 4.2.6.8 and 6.1.1.4'
O O 0.0106 0.0060 'International Tables Vol C Tables 4.2.6.8 and 6.1.1.4'

loop_
_exptl_crystal_face_index_h
_exptl_crystal_face_index_k
_exptl_crystal_face_index_l
_exptl_crystal_face_perp_dist
0.00 -1.00 0.00 0.0900
0.00 1.00 0.00 0.0900
-1.00 -1.00 0.00 0.1100
1.00 1.00 0.00 0.1100
0.00 0.00 -1.00 0.0300
0.00 0.00 1.00 0.0300

loop_
_geom_angle_atom_site_label_1
_geom_angle_atom_site_label_2
_geom_angle_atom_site_label_3
_geom_angle
C12 O1 C1 123.03(17)
O2 C1 O1 115.3(2)
O2 C1 C2 127.6(2)
O1 C1 C2 117.1(2)
C3 C2 C1 119.4(2)
C3 C2 H2 120.3
C1 C2 H2 120.3
C2 C3 C11 121.07(19)
C2 C3 C4 131.5(2)
C11 C3 C4 107.45(19)
C9 C4 C5 120.5(2)
C9 C4 C3 109.2(2)
C5 C4 C3 130.3(2)
C6 C5 C4 117.8(3)
C6 C5 H5 120.9
C4 C5 H5 121.2
C7 C6 C5 121.3(3)
C7 C6 H6 119.4
C5 C6 H6 119.4
C6 C7 C8 121.5(3)
C6 C7 H7 119.2
C8 C7 H7 119.3
C7 C8 C9 117.5(3)
C7 C8 H8 121.1
C9 C8 H8 121.4
C4 C9 C8 121.4(2)
C4 C9 C10 109.5(2)
C8 C9 C10 129.1(2)
O3 C10 C11 128.1(2)
O3 C10 C9 126.9(2)
C11 C10 C9 105.0(2)
C12 C11 C3 120.3(2)
C12 C11 C10 130.9(2)
C3 C11 C10 108.85(19)
C11 C12 O1 119.1(2)
C11 C12 C13 128.4(2)
O1 C12 C13 112.44(19)
C12 C13 C14A 116.1(2)
C12 C13 C14B 107.2(4)
C12 C13 H133 110.1
C14A C13 H133 86.7
C14B C13 H133 114.2
C12 C13 H134 110.2
C14A C13 H134 122.0
C14B C13 H134 106.6
H133 C13 H134 108.5
C12 C13 H131 108.1
C14A C13 H131 109.7
C12 C13 H132 108.1
C14A C13 H132 107.3
H131 C13 H132 107.3
C13 C14A C15A 111.6(3)
C13 C14A H141 110.4
C15A C14A H141 107.7
C13 C14A H142 108.2
C15A C14A H142 111.2
H141 C14A H142 107.7
C13 C14A H144 114.7
C16A C15A C14A 111.3(3)
C16A C15A H151 109.0
C14A C15A H151 108.6
C16A C15A H152 110.6
C14A C15A H152 109.3
H151 C15A H152 108.0
C15B C14B C13 120.1(8)
C15B C14B H143 106.2
C13 C14B H143 112.3
C15B C14B H144 105.3
C13 C14B H144 104.7
H143 C14B H144 107.5
C16B C15B C14B 116.0(12)
C16B C15B H153 104.8
C14B C15B H153 107.4
C16B C15B H154 109.4
C14B C15B H154 111.0
H153 C15B H154 107.7
C15B C16B H161 108.5
C15B C16B H164 109.5
C15B C16B H165 109.5
H164 C16B H165 109.5
C15B C16B H166 109.5
H164 C16B H166 109.5
H165 C16B H166 109.5

loop_
_geom_bond_atom_site_label_1
_geom_bond_atom_site_label_2
_geom_bond_distance
O1 C12 1.365(2)
O1 C1 1.400(2)
O2 C1 1.206(2)
O3 C10 1.216(3)
C1 C2 1.430(3)
C2 C3 1.343(3)
C2 H2 0.9301
C3 C11 1.429(3)
C3 C4 1.467(3)
C4 C9 1.382(3)
C4 C5 1.386(3)
C5 C6 1.383(3)
C5 H5 0.9302
C6 C7 1.369(4)
C6 H6 0.9300
C7 C8 1.379(4)
C7 H7 0.9301
C8 C9 1.384(3)
C8 H8 0.9302
C9 C10 1.489(3)
C10 C11 1.475(3)
C11 C12 1.342(3)
C12 C13 1.483(3)
C13 C14A 1.510(3)
C13 C14B 1.518(4)
C13 H133 0.9699
C13 H134 0.9703
C13 H131 0.9699
C13 H132 0.9703
C14A C15A 1.517(3)
C14A H141 0.9700
C14A H142 0.9701
C15A C16A 1.508(4)
C15A H151 0.9702
C15A H152 0.9700
C16A H161 0.9613
C16A H162 0.9612
C16A H163 0.9608
C14B C15B 1.517(4)
C14B H143 0.9701
C14B H144 0.9701
C15B C16B 1.514(4)
C15B H153 0.9702
C15B H154 0.9701
C16B H164 0.9600
C16B H165 0.9600
C16B H166 0.9600

loop_
_geom_torsion_atom_site_label_1
_geom_torsion_atom_site_label_2
_geom_torsion_atom_site_label_3
_geom_torsion_atom_site_label_4
_geom_torsion
C11 C12 C13 C14A -119.6(3)
C12 C13 C14A C15A -178.3(3)
C13 C14A C15A C16A 180.0(5)
C11 C12 C13 C14B -91.3(5)
C12 C13 C14B C15B 176.4(8)
C13 C14B C15B C16B 63.1(17)
